data_7213246
loop_
_publ_author_name
'Jetti, Ram K. R.'
'Xue, Feng'
'Mak, Thomas C. W.'
'Nangia, Ashwini'

_publ_section_title
;
 4-Tritylbenzoic acid. A molecular scaffold for wheel-and-axle host--guest
 inclusion compounds with a supramolecular axis
;
_journal_issue 6
_journal_name_full 'Journal of the Chemical Society, Perkin Transactions 2'
_journal_page_first 1223
_journal_paper_doi 10.1039/a909827e
_journal_year 2000
_chemical_formula_moiety 'C26 H20 O2'
_chemical_formula_sum 'C26 H20 O2'
_chemical_formula_weight 364.42
_chemical_melting_point 541.15
_chemical_name_common ' 4-(triphenylmethyl)benzoic acid, unsolvated form '
_chemical_name_systematic
; 
 ? 
;
_space_group_IT_number 61
_symmetry_cell_setting orthorhombic
_symmetry_space_group_name_Hall '-P 2ac 2ab'
_symmetry_space_group_name_H-M 'P b c a'
_atom_sites_solution_hydrogens geom
_atom_sites_solution_primary direct
_atom_sites_solution_secondary difmap
_audit_creation_method SHELXL
_cell_angle_alpha 90.00
_cell_angle_beta 90.00
_cell_angle_gamma 90.00
_cell_formula_units_Z 8
_cell_length_a 7.390(2)
_cell_length_b 15.477(2)
_cell_length_c 33.858(2)
_cell_measurement_reflns_used 'Take 4 still photos'
_cell_measurement_temperature 293(2)
_cell_measurement_theta_max 26
_cell_measurement_theta_min 2
_cell_volume 3872.5(12)
_computing_cell_refinement 'BioteX ver. 1.0 (MSC, 1995)'
_computing_data_collection 'BioteX ver. 1.0 (MSC, 1995)'
_computing_data_reduction 'BioteX ver. 1.0 (MSC, 1995)'
_computing_molecular_graphics 'SHELXTL-PC (Siemens, 1990)'
_computing_structure_refinement 'SHELXTL-PC (Siemens, 1990)'
_computing_structure_solution 'SHELXS-86 (Sheldrick, 1990)'
_diffrn_ambient_temperature 293(2)
_diffrn_measurement_device 'Rigaku RAXIS IIc'
_diffrn_measurement_method
;
Data was collected to 0.82\%A with 85% completeness by taking 40
oscillation photos in the range of 0 - 180\%, \D\f = 4.5\%,
exposure time 10 min. per frame.  Crystal to detector distance is
78.021mm, background level -40.
;
_diffrn_radiation_monochromator graphite
_diffrn_radiation_source
;
Rigaku RU-200 rotating-anode generator powered at 50kV and 90mA
;
_diffrn_radiation_type MoK\a
_diffrn_radiation_wavelength 0.71073
_diffrn_reflns_av_R_equivalents 0.0605
_diffrn_reflns_av_sigmaI/netI 0.0869
_diffrn_reflns_limit_h_max 8
_diffrn_reflns_limit_h_min -8
_diffrn_reflns_limit_k_max 18
_diffrn_reflns_limit_k_min 0
_diffrn_reflns_limit_l_max 41
_diffrn_reflns_limit_l_min -41
_diffrn_reflns_number 7212
_diffrn_reflns_theta_max 25.55
_diffrn_reflns_theta_min 1.20
_exptl_absorpt_coefficient_mu 0.078
_exptl_absorpt_correction_T_max 1.156
_exptl_absorpt_correction_T_min 0.743
_exptl_absorpt_correction_type ABSCOR
_exptl_crystal_colour Colorless
_exptl_crystal_density_diffrn 1.250
_exptl_crystal_description plate
_exptl_crystal_F_000 1536
_exptl_crystal_size_max 0.40
_exptl_crystal_size_mid 0.25
_exptl_crystal_size_min 0.05
_refine_diff_density_max 0.190
_refine_diff_density_min -0.150
_refine_diff_density_rms 0.040
_refine_ls_extinction_coef 0.00067(11)
_refine_ls_extinction_method 'F^*^ = F [ 1 + 0.002\cF^2^/sin(2\q) ]^-1/4^'
_refine_ls_goodness_of_fit_obs 1.37
_refine_ls_hydrogen_treatment calc
_refine_ls_matrix_type full
_refine_ls_number_parameters 254
_refine_ls_number_reflns 1503
_refine_ls_number_restraints 0
_refine_ls_R_factor_all 0.1600
_refine_ls_R_factor_obs 0.0494
_refine_ls_shift/esd_max 0.066
_refine_ls_shift/esd_mean 0.003
_refine_ls_structure_factor_coef F
_refine_ls_weighting_details 'w=1/[\s^2^(Fo) + 0.0002(Fo^2^)'
_refine_ls_weighting_scheme calc
_refine_ls_wR_factor_all 0.0890
_refine_ls_wR_factor_obs 0.0529
_reflns_number_observed 1503
_reflns_number_total 2936
_reflns_observed_criterion F>6sigma(F)
_cod_data_source_file a909827esup1.cif
_cod_data_source_block 5.apohost
_cod_depositor_comments
;
The following automatic conversions were performed:

'_chemical_melting_point' value '268 deg C ' was changed to '541.15'
- it was converted from degrees Celsius(C) to
Kelvins(K).

'_symmetry_cell_setting' value 'Orthorhombic' changed to
'orthorhombic' according to
/home/saulius/struct/CIF-dictionaries/cif_core.dic dictionary named
'cif_core.dic' version 2.4.2 from 2011-04-26.

Automatic conversion script
Id: cif_fix_values 1891 2012-01-12 08:04:46Z andrius 

The following automatic conversions were performed:

'_refine_ls_weighting_scheme' value 'calc w=1/[\s^2^(Fo) +
0.0002(Fo^2^)' was changed to 'calc'. New tag
'_refine_ls_weighting_details' was created. The value of the new tag
was set to 'w=1/[\s^2^(Fo) + 0.0002(Fo^2^)'.

Automatic conversion script
Id: cif_fix_values 3143 2015-03-26 13:38:13Z robertas 
;
_cod_original_cell_volume 3872.5(14)
_cod_original_sg_symbol_H-M Pbca
_cod_database_code 7213246

loop_
_symmetry_equiv_pos_as_xyz
'x, y, z'
'-x+1/2, -y, z+1/2'
'-x, y+1/2, -z+1/2'
'x+1/2, -y+1/2, -z'
'-x, -y, -z'
'x-1/2, y, -z-1/2'
'x, -y-1/2, z-1/2'
'-x-1/2, y-1/2, z'

loop_
_atom_site_aniso_label
_atom_site_aniso_U_11
_atom_site_aniso_U_22
_atom_site_aniso_U_33
_atom_site_aniso_U_12
_atom_site_aniso_U_13
_atom_site_aniso_U_23
C1 0.052(1) 0.038(1) 0.044(1) 0.007(1) -0.008(1) -0.001(1)
C2 0.047(1) 0.041(1) 0.047(1) 0.000(1) -0.006(1) 0.001(1)
C3 0.054(1) 0.050(1) 0.048(1) 0.005(1) -0.002(1) 0.003(1)
C4 0.050(1) 0.049(1) 0.055(1) 0.000(1) -0.001(1) 0.003(1)
C5 0.046(1) 0.044(1) 0.050(1) 0.003(1) -0.006(1) 0.005(1)
C6 0.057(1) 0.061(1) 0.045(1) 0.009(1) 0.002(1) 0.000(1)
C7 0.056(1) 0.047(1) 0.049(1) 0.009(1) -0.003(1) 0.003(1)
C8 0.052(1) 0.054(1) 0.054(1) 0.010(1) -0.003(1) 0.000(1)
O1 0.101(1) 0.097(1) 0.067(1) 0.054(1) -0.015(1) -0.002(1)
O2 0.103(1) 0.104(1) 0.053(1) 0.045(1) -0.012(1) 0.004(1)
C9 0.048(1) 0.043(1) 0.046(1) 0.007(1) -0.003(1) 0.003(1)
C10 0.060(1) 0.059(1) 0.050(1) 0.000(1) -0.002(1) 0.003(1)
C11 0.074(1) 0.068(1) 0.053(1) 0.007(1) 0.003(1) 0.008(1)
C12 0.064(1) 0.055(1) 0.073(1) 0.009(1) 0.015(1) 0.008(1)
C13 0.054(1) 0.058(1) 0.075(1) -0.009(1) -0.001(1) 0.001(1)
C14 0.058(1) 0.053(1) 0.058(1) -0.003(1) -0.004(1) 0.004(1)
C15 0.048(1) 0.043(1) 0.050(1) 0.004(1) -0.007(1) 0.003(1)
C16 0.050(1) 0.052(1) 0.062(1) 0.001(1) -0.004(1) 0.006(1)
C17 0.052(1) 0.066(1) 0.065(1) 0.005(1) 0.002(1) 0.005(1)
C18 0.058(1) 0.071(1) 0.071(1) 0.017(1) 0.000(1) 0.001(1)
C19 0.068(1) 0.053(1) 0.070(1) 0.012(1) -0.007(1) -0.003(1)
C20 0.057(1) 0.047(1) 0.054(1) 0.003(1) -0.002(1) 0.003(1)
C21 0.058(1) 0.045(1) 0.044(1) -0.003(1) -0.005(1) 0.006(1)
C22 0.061(1) 0.059(1) 0.055(1) -0.002(1) -0.009(1) 0.001(1)
C23 0.060(1) 0.080(1) 0.060(1) -0.008(1) -0.013(1) 0.005(1)
C24 0.097(1) 0.071(1) 0.065(1) -0.027(1) -0.017(1) -0.006(1)
C25 0.105(1) 0.053(1) 0.081(1) -0.004(1) -0.022(1) 0.000(1)
C26 0.081(1) 0.052(1) 0.063(1) -0.001(1) -0.020(1) -0.004(1)

loop_
_atom_site_label
_atom_site_type_symbol
_atom_site_fract_x
_atom_site_fract_y
_atom_site_fract_z
_atom_site_U_iso_or_equiv
_atom_site_thermal_displace_type
_atom_site_occupancy
_atom_site_calc_flag
_atom_site_refinement_flags
C1 C 0.1124(4) 0.7171(2) 0.1340(1) 0.045(1) Uani 1 d D
C2 C -0.0122(4) 0.7703(2) 0.1064(1) 0.045(1) Uani 1 d D
C3 C -0.1551(4) 0.8177(2) 0.1229(1) 0.051(1) Uani 1 d D
H3 H -0.1738 0.8157 0.1509 0.080 Uiso 1 calc R
C4 C -0.2701(4) 0.8672(2) 0.1000(1) 0.051(1) Uani 1 d D
H4 H -0.3641 0.9008 0.1121 0.080 Uiso 1 calc R
C5 C -0.2484(4) 0.8679(2) 0.0590(1) 0.047(1) Uani 1 d D
C6 C -0.1132(4) 0.8187(2) 0.0423(1) 0.054(1) Uani 1 d D
H6 H -0.1000 0.8176 0.0141 0.080 Uiso 1 calc R
C7 C 0.0047(4) 0.7706(2) 0.0657(1) 0.050(1) Uani 1 d D
H7 H 0.0987 0.7373 0.0534 0.080 Uiso 1 calc R
C8 C -0.3654(5) 0.9216(3) 0.0337(1) 0.053(1) Uani 1 d D
O1 O -0.4615(4) 0.9791(2) 0.0494(1) 0.088(1) Uani 1 d D
H1 H -0.5240 1.0266 0.0266 0.120 Uiso 1 calc R
O2 O -0.3651(4) 0.9096(2) -0.0032(1) 0.087(1) Uani 1 d D
C9 C -0.0158(4) 0.6599(2) 0.1591(1) 0.046(1) Uani 1 d D
C10 C -0.0106(5) 0.6574(3) 0.2003(1) 0.056(1) Uani 1 d D
H10 H 0.0773 0.6911 0.2143 0.080 Uiso 1 calc R
C11 C -0.1324(5) 0.6060(3) 0.2210(1) 0.065(1) Uani 1 d D
H11 H -0.1258 0.6042 0.2493 0.080 Uiso 1 calc R
C12 C -0.2622(5) 0.5577(3) 0.2019(1) 0.064(1) Uani 1 d D
H12 H -0.3456 0.5228 0.2167 0.080 Uiso 1 calc R
C13 C -0.2702(5) 0.5606(3) 0.1612(1) 0.062(1) Uani 1 d D
H13 H -0.3597 0.5274 0.1474 0.080 Uiso 1 calc R
C14 C -0.1499(4) 0.6111(2) 0.1403(1) 0.056(1) Uani 1 d D
H14 H -0.1583 0.6128 0.1120 0.080 Uiso 1 calc R
C15 C 0.2462(4) 0.6620(2) 0.1094(1) 0.047(1) Uani 1 d D
C16 C 0.3852(4) 0.7044(3) 0.0887(1) 0.055(1) Uani 1 d D
H16 H 0.3947 0.7662 0.0905 0.080 Uiso 1 calc R
C17 C 0.5087(5) 0.6594(3) 0.0660(1) 0.061(1) Uani 1 d D
H17 H 0.6030 0.6898 0.0523 0.080 Uiso 1 calc R
C18 C 0.4964(5) 0.5710(3) 0.0630(1) 0.067(1) Uani 1 d D
H18 H 0.5805 0.5398 0.0468 0.080 Uiso 1 calc R
C19 C 0.3641(5) 0.5276(3) 0.0831(1) 0.064(1) Uani 1 d D
H19 H 0.3566 0.4658 0.0812 0.080 Uiso 1 calc R
C20 C 0.2392(5) 0.5728(2) 0.1066(1) 0.053(1) Uani 1 d D
H20 H 0.1481 0.5415 0.1209 0.080 Uiso 1 calc R
C21 C 0.2306(4) 0.7756(3) 0.1610(1) 0.049(1) Uani 1 d D
C22 C 0.3770(5) 0.7378(3) 0.1806(1) 0.059(1) Uani 1 d D
H22 H 0.4017 0.6774 0.1768 0.080 Uiso 1 calc R
C23 C 0.4875(5) 0.7856(3) 0.2057(1) 0.067(1) Uani 1 d D
H23 H 0.5861 0.7581 0.2192 0.080 Uiso 1 calc R
C24 C 0.4555(5) 0.8723(3) 0.2110(1) 0.077(1) Uani 1 d D
H24 H 0.5305 0.9056 0.2284 0.080 Uiso 1 calc R
C25 C 0.3145(5) 0.9110(3) 0.1910(1) 0.080(1) Uani 1 d D
H25 H 0.2930 0.9718 0.1943 0.080 Uiso 1 calc R
C26 C 0.2034(5) 0.8632(3) 0.1662(1) 0.066(1) Uani 1 d D
H26 H 0.1062 0.8913 0.1525 0.080 Uiso 1 calc R

loop_
_atom_type_symbol
_atom_type_description
_atom_type_scat_dispersion_real
_atom_type_scat_dispersion_imag
_atom_type_scat_source
C C 0.0033 0.0016 'International Tables Vol C Tables 4.2.6.8 and 6.1.1.4'
H H 0.0000 0.0000 'International Tables Vol C Tables 4.2.6.8 and 6.1.1.4'
O O 0.0106 0.0060 'International Tables Vol C Tables 4.2.6.8 and 6.1.1.4'

loop_
_geom_angle_atom_site_label_1
_geom_angle_atom_site_label_2
_geom_angle_atom_site_label_3
_geom_angle
C2 C1 C9 105.7(2)
C2 C1 C15 110.5(3)
C9 C1 C15 111.8(3)
C2 C1 C21 112.2(3)
C9 C1 C21 110.6(3)
C15 C1 C21 106.2(2)
C1 C2 C3 119.2(3)
C1 C2 C7 123.3(3)
C3 C2 C7 117.5(3)
C2 C3 C4 122.0(3)
C3 C4 C5 119.4(3)
C4 C5 C6 119.1(3)
C4 C5 C8 121.0(3)
C6 C5 C8 119.9(3)
C5 C6 C7 121.1(3)
C2 C7 C6 120.8(3)
C5 C8 O1 119.0(3)
C5 C8 O2 119.4(3)
O1 C8 O2 121.6(3)
C1 C9 C10 123.3(3)
C1 C9 C14 119.3(3)
C10 C9 C14 117.3(3)
C9 C10 C11 120.1(3)
C10 C11 C12 121.7(3)
C11 C12 C13 118.7(3)
C12 C13 C14 120.3(3)
C9 C14 C13 121.9(3)
C1 C15 C16 118.4(3)
C1 C15 C20 124.2(3)
C16 C15 C20 117.4(3)
C15 C16 C17 121.6(4)
C16 C17 C18 120.0(3)
C17 C18 C19 119.9(4)
C18 C19 C20 120.5(4)
C15 C20 C19 120.6(3)
C1 C21 C22 118.0(3)
C1 C21 C26 124.4(3)
C22 C21 C26 117.6(3)
C21 C22 C23 121.4(4)
C22 C23 C24 119.9(3)
C23 C24 C25 119.3(4)
C24 C25 C26 120.8(4)
C21 C26 C25 121.0(3)

loop_
_geom_bond_atom_site_label_1
_geom_bond_atom_site_label_2
_geom_bond_distance
C1 C2 1.547(5)
C1 C9 1.551(5)
C1 C15 1.548(5)
C1 C21 1.556(5)
C2 C3 1.402(5)
C2 C7 1.385(4)
C3 C4 1.383(5)
C4 C5 1.395(4)
C5 C6 1.377(5)
C5 C8 1.475(5)
C6 C7 1.392(5)
C8 O1 1.257(5)
C8 O2 1.262(4)
C9 C10 1.394(4)
C9 C14 1.399(5)
C10 C11 1.390(5)
C11 C12 1.376(5)
C12 C13 1.380(5)
C13 C14 1.379(5)
C15 C16 1.406(5)
C15 C20 1.384(5)
C16 C17 1.382(5)
C17 C18 1.375(6)
C18 C19 1.368(5)
C19 C20 1.405(5)
C21 C22 1.399(5)
C21 C26 1.381(6)
C22 C23 1.390(5)
C23 C24 1.375(6)
C24 C25 1.379(6)
C25 C26 1.388(6)
